data_4026465
loop_
_publ_author_name
'Y. Suman Reddy'
'A. P. John Pal'
'Preeti Gupta'
'Alafia A. Ansari'
'Yashwant D. Vankar'

_publ_contact_author_address
;Department of Chemistry 
Indian Institute of Technology 
Kanpur, Uttar Pradesh 
India, 208 016 
;
_publ_contact_author_email vankar@iitk.ac.in
_publ_contact_author_name 'Dr. Y D Vankar'
_publ_contact_author_phone +91-512-2597169
_publ_section_title
;
 Ceric Ammonium Nitrate-Catalyzed Azidation of 1,2-Anhydro Sugars:
 Application in the Synthesis of Structurally Diverse Sugar-Derived
 Morpholine 1,2,3-Triazoles and 1,4-Oxazin-2-ones
;
_journal_name_full 'Journal of Organic Chemistry'
_journal_page_first 5972
_journal_page_last 5984
_journal_paper_doi 10.1021/jo200260w
_journal_volume 76
_journal_year 2011
_chemical_formula_moiety 'C7 H10 N O5 '
_chemical_formula_sum 'C7 H10 N O5 '
_chemical_formula_weight 189.17
_chemical_name_systematic
; 
 ? 
;
_space_group_IT_number 4
_symmetry_cell_setting monoclinic
_symmetry_space_group_name_Hall 'P 2yb'
_symmetry_space_group_name_H-M 'P 1 21 1'
_atom_sites_solution_hydrogens geom
_atom_sites_solution_primary direct
_atom_sites_solution_secondary difmap
_audit_creation_method SHELXL-97
_cell_angle_alpha 90.00
_cell_angle_beta 99.138(18)
_cell_angle_gamma 90.00
_cell_formula_units_Z 4
_cell_length_a 10.368(12)
_cell_length_b 6.633(7)
_cell_length_c 12.241(13)
_cell_measurement_reflns_used 1099
_cell_measurement_temperature 273(2)
_cell_measurement_theta_max 21.82
_cell_measurement_theta_min 2.80
_cell_volume 831.1(16)
_computing_structure_refinement 'SHELXL-97 (Sheldrick, 1997)'
_computing_structure_solution 'SHELXS-97 (Sheldrick, 1990)'
_diffrn_ambient_temperature 273(2)
_diffrn_measured_fraction_theta_full 0.983
_diffrn_measured_fraction_theta_max 0.983
_diffrn_measurement_device_type 'CCD are Detector'
_diffrn_measurement_method 'phi-omega scans'
_diffrn_radiation_monochromator graphite
_diffrn_radiation_source 'fine-focus sealed tube'
_diffrn_radiation_type MoK\a
_diffrn_radiation_wavelength 0.71073
_diffrn_reflns_av_R_equivalents 0.0324
_diffrn_reflns_av_sigmaI/netI 0.0562
_diffrn_reflns_limit_h_max 12
_diffrn_reflns_limit_h_min -12
_diffrn_reflns_limit_k_max 8
_diffrn_reflns_limit_k_min -7
_diffrn_reflns_limit_l_max 14
_diffrn_reflns_limit_l_min -15
_diffrn_reflns_number 4493
_diffrn_reflns_theta_full 26.00
_diffrn_reflns_theta_max 26.00
_diffrn_reflns_theta_min 1.99
_exptl_absorpt_coefficient_mu 0.130
_exptl_absorpt_correction_T_max 0.9884
_exptl_absorpt_correction_T_min 0.9712
_exptl_absorpt_correction_type psi-scan
_exptl_absorpt_process_details '(North et al., 1968)'
_exptl_crystal_density_diffrn 1.512
_exptl_crystal_F_000 400
_exptl_crystal_size_max 0.10
_exptl_crystal_size_mid 0.07
_exptl_crystal_size_min 0.1
_refine_diff_density_max 0.293
_refine_diff_density_min -0.207
_refine_diff_density_rms 0.051
_refine_ls_abs_structure_details 'Flack H D (1983), Acta Cryst. A39, 876-881'
_refine_ls_abs_structure_Flack -0.2(17)
_refine_ls_extinction_method none
_refine_ls_goodness_of_fit_ref 0.749
_refine_ls_hydrogen_treatment constr
_refine_ls_matrix_type full
_refine_ls_number_parameters 239
_refine_ls_number_reflns 2836
_refine_ls_number_restraints 1
_refine_ls_restrained_S_all 0.749
_refine_ls_R_factor_all 0.0716
_refine_ls_R_factor_gt 0.0526
_refine_ls_shift/su_max 0.115
_refine_ls_shift/su_mean 0.014
_refine_ls_structure_factor_coef Fsqd
_refine_ls_weighting_details 'calc w=1/[\s^2^(Fo^2^)+(0.1554P)^2^+0.1924P] where P=(Fo^2^+2Fc^2^)/3'
_refine_ls_weighting_scheme calc
_refine_ls_wR_factor_gt 0.1466
_refine_ls_wR_factor_ref 0.1763
_reflns_number_gt 2083
_reflns_number_total 2836
_reflns_threshold_expression >2sigma(I)
_cod_data_source_file jo200260w_si_003.cif
_cod_data_source_block 31janb
_cod_original_cell_volume 831.2(16)
_cod_original_sg_symbol_Hall 'P 2yb   '
_cod_original_sg_symbol_H-M 'P 1 21 1 '
_cod_database_code 4026465

loop_
_symmetry_equiv_pos_as_xyz
'x, y, z'
'-x, y+1/2, -z'

loop_
_atom_site_label
_atom_site_type_symbol
_atom_site_fract_x
_atom_site_fract_y
_atom_site_fract_z
_atom_site_U_iso_or_equiv
_atom_site_adp_type
_atom_site_occupancy
_atom_site_symmetry_multiplicity
_atom_site_calc_flag
_atom_site_refinement_flags
C1 C 0.3662(4) 0.0342(7) 0.4980(3) 0.0497(9) Uani 1 1 d .
C2 C 0.2694(3) -0.1370(7) 0.4984(4) 0.0551(10) Uani 1 1 d .
H2A H 0.2882 -0.2387 0.4462 0.066 Uiso 1 1 calc R
H2B H 0.2829 -0.1980 0.5713 0.066 Uiso 1 1 calc R
C3 C 0.1161(3) 0.0543(5) 0.3797(3) 0.0365(8) Uani 1 1 d .
H3 H 0.1543 -0.0047 0.3187 0.044 Uiso 1 1 calc R
C4 C 0.1868(3) 0.2490(6) 0.4160(3) 0.0400(8) Uani 1 1 d .
H4 H 0.1494 0.3090 0.4771 0.048 Uiso 1 1 calc R
C5 C 0.0407(4) 0.4458(7) 0.2952(4) 0.0516(9) Uani 1 1 d .
H5A H 0.0335 0.5453 0.2365 0.062 Uiso 1 1 calc R
H5B H 0.0095 0.5064 0.3582 0.062 Uiso 1 1 calc R
C6 C -0.0429(3) 0.2632(6) 0.2560(3) 0.0417(8) Uani 1 1 d .
H6 H -0.0138 0.2116 0.1890 0.050 Uiso 1 1 calc R
C7 C -0.0277(3) 0.0953(6) 0.3409(3) 0.0388(8) Uani 1 1 d .
H7 H -0.0691 0.1350 0.4042 0.047 Uiso 1 1 calc R
C8 C 0.5567(4) -0.0584(8) 0.2546(3) 0.0554(11) Uani 1 1 d .
C9 C 0.4457(4) -0.2063(7) 0.2317(4) 0.0544(10) Uani 1 1 d .
H9A H 0.4676 -0.3059 0.1796 0.065 Uiso 1 1 calc R
H9B H 0.4383 -0.2764 0.3000 0.065 Uiso 1 1 calc R
C10 C 0.4118(4) 0.1990(6) 0.1585(3) 0.0457(9) Uani 1 1 d .
H10 H 0.3636 0.2637 0.2117 0.055 Uiso 1 1 calc R
C11 C 0.3354(3) 0.0216(6) 0.1049(3) 0.0395(8) Uani 1 1 d .
H11 H 0.3837 -0.0400 0.0508 0.047 Uiso 1 1 calc R
C12 C 0.2019(3) 0.0884(6) 0.0467(3) 0.0441(9) Uani 1 1 d .
H12 H 0.1497 0.1351 0.1018 0.053 Uiso 1 1 calc R
C13 C 0.2184(4) 0.2601(7) -0.0323(3) 0.0488(9) Uani 1 1 d .
H13 H 0.2562 0.2071 -0.0949 0.059 Uiso 1 1 calc R
C14 C 0.3095(4) 0.4230(8) 0.0269(4) 0.0604(11) Uani 1 1 d .
H14A H 0.3237 0.5266 -0.0259 0.072 Uiso 1 1 calc R
H14B H 0.2681 0.4856 0.0839 0.072 Uiso 1 1 calc R
N1 N 0.5392(3) 0.1287(6) 0.2149(3) 0.0550(9) Uani 1 1 d .
N2 N 0.3252(3) 0.2081(5) 0.4513(3) 0.0477(8) Uani 1 1 d .
O1 O -0.1773(2) 0.3175(5) 0.2280(2) 0.0546(8) Uani 1 1 d .
H1 H -0.1941 0.3412 0.1615 0.082 Uiso 1 1 calc R
O2 O -0.0871(2) -0.0857(4) 0.2934(2) 0.0502(7) Uani 1 1 d .
H2 H -0.1661 -0.0810 0.2934 0.075 Uiso 1 1 calc R
O3 O 0.4826(3) 0.0071(5) 0.5399(3) 0.0712(10) Uani 1 1 d .
O4 O 0.6617(3) -0.1205(7) 0.3071(3) 0.0793(11) Uani 1 1 d .
O5 O 0.1364(3) -0.0756(5) -0.0143(2) 0.0563(7) Uani 1 1 d .
H5 H 0.0690 -0.1017 0.0100 0.084 Uiso 1 1 calc R
O6 O 0.0931(3) 0.3453(6) -0.0724(2) 0.0656(9) Uani 1 1 d .
H6A H 0.0881 0.3713 -0.1384 0.098 Uiso 1 1 calc R
O7 O 0.1769(2) 0.3870(4) 0.3264(2) 0.0511(7) Uani 1 1 d .
O8 O 0.4346(3) 0.3393(5) 0.0765(2) 0.0536(7) Uani 1 1 d .
O9 O 0.1342(2) -0.0806(4) 0.4709(2) 0.0478(7) Uani 1 1 d .
O10 O 0.3211(2) -0.1218(4) 0.1886(2) 0.0464(6) Uani 1 1 d .

loop_
_atom_site_aniso_label
_atom_site_aniso_U_11
_atom_site_aniso_U_22
_atom_site_aniso_U_33
_atom_site_aniso_U_23
_atom_site_aniso_U_13
_atom_site_aniso_U_12
C1 0.0391(19) 0.051(2) 0.055(2) -0.0031(19) -0.0027(16) 0.0059(17)
C2 0.0353(19) 0.059(3) 0.067(2) 0.014(2) -0.0028(17) 0.0013(18)
C3 0.0346(16) 0.035(2) 0.0386(18) 0.0034(15) 0.0024(13) 0.0001(14)
C4 0.0354(17) 0.038(2) 0.0437(19) -0.0004(16) -0.0015(15) 0.0023(14)
C5 0.048(2) 0.043(2) 0.061(2) 0.009(2) 0.0041(17) 0.0079(17)
C6 0.0334(17) 0.046(2) 0.0443(19) 0.0011(17) 0.0021(14) 0.0047(15)
C7 0.0312(16) 0.044(2) 0.0404(18) -0.0016(16) 0.0017(14) 0.0029(15)
C8 0.0391(19) 0.078(3) 0.049(2) 0.009(2) 0.0050(16) -0.004(2)
C9 0.042(2) 0.057(3) 0.063(2) 0.007(2) 0.0051(18) 0.0037(19)
C10 0.0426(19) 0.050(2) 0.044(2) -0.0006(18) 0.0043(16) -0.0035(17)
C11 0.0349(16) 0.0418(19) 0.0415(18) 0.0002(16) 0.0046(13) -0.0008(15)
C12 0.0344(17) 0.054(2) 0.0428(19) -0.0003(17) 0.0036(14) -0.0023(16)
C13 0.046(2) 0.057(2) 0.044(2) 0.0066(19) 0.0089(16) 0.0109(19)
C14 0.066(3) 0.051(2) 0.063(2) 0.009(2) 0.0063(19) 0.002(2)
N1 0.0441(18) 0.067(2) 0.0508(19) 0.0052(18) -0.0020(14) -0.0124(17)
N2 0.0342(15) 0.0477(19) 0.0577(19) -0.0033(16) -0.0030(14) 0.0007(13)
O1 0.0405(14) 0.0625(19) 0.0578(16) 0.0131(15) -0.0014(12) 0.0129(13)
O2 0.0376(12) 0.0498(16) 0.0606(15) -0.0072(14) -0.0002(11) -0.0024(12)
O3 0.0373(14) 0.0608(19) 0.107(3) -0.0074(19) -0.0143(14) 0.0089(14)
O4 0.0345(14) 0.113(3) 0.086(2) 0.034(2) -0.0027(13) -0.0031(18)
O5 0.0474(14) 0.0679(19) 0.0519(15) -0.0129(15) 0.0024(11) -0.0117(15)
O6 0.0519(16) 0.087(2) 0.0569(17) 0.0122(18) 0.0068(13) 0.0201(16)
O7 0.0410(13) 0.0444(16) 0.0650(16) 0.0093(14) -0.0003(11) -0.0039(12)
O8 0.0510(15) 0.0515(17) 0.0575(16) 0.0061(14) 0.0068(12) -0.0100(13)
O9 0.0381(12) 0.0534(16) 0.0499(14) 0.0165(14) 0.0014(10) 0.0030(12)
O10 0.0338(12) 0.0511(15) 0.0533(14) 0.0102(13) 0.0034(10) -0.0023(11)

loop_
_atom_type_symbol
_atom_type_description
_atom_type_scat_dispersion_real
_atom_type_scat_dispersion_imag
_atom_type_scat_source
C C 0.0033 0.0016 'International Tables Vol C Tables 4.2.6.8 and 6.1.1.4'
H H 0.0000 0.0000 'International Tables Vol C Tables 4.2.6.8 and 6.1.1.4'
N N 0.0061 0.0033 'International Tables Vol C Tables 4.2.6.8 and 6.1.1.4'
O O 0.0106 0.0060 'International Tables Vol C Tables 4.2.6.8 and 6.1.1.4'

loop_
_geom_angle_atom_site_label_1
_geom_angle_atom_site_label_2
_geom_angle_atom_site_label_3
_geom_angle
O3 C1 N2 121.7(4)
O3 C1 C2 119.2(4)
N2 C1 C2 119.0(3)
O9 C2 C1 115.2(4)
O9 C2 H2A 108.5
C1 C2 H2A 108.5
O9 C2 H2B 108.5
C1 C2 H2B 108.5
H2A C2 H2B 107.5
O9 C3 C7 111.1(3)
O9 C3 C4 108.0(3)
C7 C3 C4 110.1(3)
O9 C3 H3 109.2
C7 C3 H3 109.2
C4 C3 H3 109.2
O7 C4 N2 107.2(3)
O7 C4 C3 110.5(3)
N2 C4 C3 109.6(3)
O7 C4 H4 109.8
N2 C4 H4 109.8
C3 C4 H4 109.8
O7 C5 C6 110.5(3)
O7 C5 H5A 109.6
C6 C5 H5A 109.6
O7 C5 H5B 109.6
C6 C5 H5B 109.6
H5A C5 H5B 108.1
O1 C6 C7 110.0(3)
O1 C6 C5 111.1(3)
C7 C6 C5 112.2(3)
O1 C6 H6 107.8
C7 C6 H6 107.8
C5 C6 H6 107.8
O2 C7 C6 110.3(3)
O2 C7 C3 108.4(3)
C6 C7 C3 109.7(3)
O2 C7 H7 109.5
C6 C7 H7 109.5
C3 C7 H7 109.5
O4 C8 N1 123.6(4)
O4 C8 C9 117.5(4)
N1 C8 C9 118.9(4)
O10 C9 C8 115.6(4)
O10 C9 H9A 108.4
C8 C9 H9A 108.4
O10 C9 H9B 108.4
C8 C9 H9B 108.4
H9A C9 H9B 107.4
O8 C10 N1 107.6(3)
O8 C10 C11 109.8(3)
N1 C10 C11 109.1(3)
O8 C10 H10 110.1
N1 C10 H10 110.1
C11 C10 H10 110.1
O10 C11 C10 108.4(3)
O10 C11 C12 110.0(3)
C10 C11 C12 110.6(3)
O10 C11 H11 109.3
C10 C11 H11 109.3
C12 C11 H11 109.3
O5 C12 C13 109.3(3)
O5 C12 C11 110.2(3)
C13 C12 C11 109.3(3)
O5 C12 H12 109.3
C13 C12 H12 109.3
C11 C12 H12 109.3
O6 C13 C12 109.1(3)
O6 C13 C14 109.9(4)
C12 C13 C14 110.4(3)
O6 C13 H13 109.1
C12 C13 H13 109.2
C14 C13 H13 109.2
O8 C14 C13 111.6(4)
O8 C14 H14A 109.3
C13 C14 H14A 109.3
O8 C14 H14B 109.3
C13 C14 H14B 109.3
H14A C14 H14B 108.0
C8 N1 C10 121.8(3)
C1 N2 C4 121.5(3)
C6 O1 H1 109.5
C7 O2 H2 109.5
C12 O5 H5 109.5
C13 O6 H6A 109.5
C4 O7 C5 108.9(3)
C10 O8 C14 108.1(3)
C3 O9 C2 110.5(3)
C9 O10 C11 109.7(3)

loop_
_geom_bond_atom_site_label_1
_geom_bond_atom_site_label_2
_geom_bond_distance
C1 O3 1.247(4)
C1 N2 1.327(6)
C1 C2 1.516(6)
C2 O9 1.438(4)
C2 H2A 0.9700
C2 H2B 0.9700
C3 O9 1.420(4)
C3 C7 1.516(4)
C3 C4 1.516(5)
C3 H3 0.9800
C4 O7 1.420(4)
C4 N2 1.458(5)
C4 H4 0.9800
C5 O7 1.456(5)
C5 C6 1.522(6)
C5 H5A 0.9700
C5 H5B 0.9700
C6 O1 1.427(4)
C6 C7 1.515(5)
C6 H6 0.9800
C7 O2 1.430(5)
C7 H7 0.9800
C8 O4 1.243(5)
C8 N1 1.335(6)
C8 C9 1.504(6)
C9 O10 1.430(5)
C9 H9A 0.9700
C9 H9B 0.9700
C10 O8 1.415(5)
C10 N1 1.466(5)
C10 C11 1.509(5)
C10 H10 0.9800
C11 O10 1.423(4)
C11 C12 1.519(5)
C11 H11 0.9800
C12 O5 1.428(5)
C12 C13 1.521(6)
C12 H12 0.9800
C13 O6 1.430(5)
C13 C14 1.539(6)
C13 H13 0.9800
C14 O8 1.452(5)
C14 H14A 0.9700
C14 H14B 0.9700
O1 H1 0.8200
O2 H2 0.8200
O5 H5 0.8200
O6 H6A 0.8200

loop_
_geom_torsion_atom_site_label_1
_geom_torsion_atom_site_label_2
_geom_torsion_atom_site_label_3
_geom_torsion_atom_site_label_4
_geom_torsion
O3 C1 C2 O9 167.0(4)
N2 C1 C2 O9 -14.1(6)
O9 C3 C4 O7 177.4(3)
C7 C3 C4 O7 -61.1(4)
O9 C3 C4 N2 59.5(4)
C7 C3 C4 N2 -179.1(3)
O7 C5 C6 O1 178.4(3)
O7 C5 C6 C7 54.8(4)
O1 C6 C7 O2 66.9(4)
C5 C6 C7 O2 -168.8(3)
O1 C6 C7 C3 -173.8(3)
C5 C6 C7 C3 -49.6(4)
O9 C3 C7 O2 -68.3(3)
C4 C3 C7 O2 172.1(3)
O9 C3 C7 C6 171.2(3)
C4 C3 C7 C6 51.7(4)
O4 C8 C9 O10 169.6(4)
N1 C8 C9 O10 -12.7(5)
O8 C10 C11 O10 176.5(3)
N1 C10 C11 O10 58.7(4)
O8 C10 C11 C12 -62.9(4)
N1 C10 C11 C12 179.3(3)
O10 C11 C12 O5 -66.9(4)
C10 C11 C12 O5 173.4(3)
O10 C11 C12 C13 173.0(3)
C10 C11 C12 C13 53.3(4)
O5 C12 C13 O6 69.2(4)
C11 C12 C13 O6 -170.1(3)
O5 C12 C13 C14 -169.9(3)
C11 C12 C13 C14 -49.3(4)
O6 C13 C14 O8 175.4(3)
C12 C13 C14 O8 55.1(4)
O4 C8 N1 C10 -176.7(4)
C9 C8 N1 C10 5.7(6)
O8 C10 N1 C8 -147.3(4)
C11 C10 N1 C8 -28.1(5)
O3 C1 N2 C4 -171.5(4)
C2 C1 N2 C4 9.6(6)
O7 C4 N2 C1 -151.8(3)
C3 C4 N2 C1 -31.8(5)
N2 C4 O7 C5 -174.9(3)
C3 C4 O7 C5 65.7(4)
C6 C5 O7 C4 -62.1(4)
N1 C10 O8 C14 -175.1(3)
C11 C10 O8 C14 66.2(4)
C13 C14 O8 C10 -63.0(4)
C7 C3 O9 C2 173.2(3)
C4 C3 O9 C2 -66.0(4)
C1 C2 O9 C3 43.1(5)
C8 C9 O10 C11 43.9(4)
C10 C11 O10 C9 -67.5(4)
C12 C11 O10 C9 171.4(3)

loop_
_cod_related_entry_id
_cod_related_entry_database
_cod_related_entry_code
1 ChemSpider 30659394
